data_7704701
loop_
_publ_author_name
'Khaled, Rabaa M.'
'Friedrich, Alexandra'
'Ragheb, Mohamed A.'
'Abdel-Ghani, Nour T'
'Mansour, Ahmed M.'

_publ_section_title
;
 Cytotoxicity of photoactivatable bromo tricarbonyl manganese(i) compounds
 against human liver carcinoma cells.
;
_journal_issue 27
_journal_name_full 'Dalton transactions (Cambridge, England : 2003)'
_journal_page_first 9294
_journal_page_last 9305
_journal_paper_doi 10.1039/d0dt01539c
_journal_volume 49
_journal_year 2020
_chemical_formula_moiety 'C15 H9 Br Cl Mn N2 O3'
_chemical_formula_sum 'C15 H9 Br Cl Mn N2 O3'
_chemical_formula_weight 435.54
_chemical_properties_physical Air-sensitive,Moisture-sensitive,Light-sensitive
_space_group_crystal_system monoclinic
_space_group_IT_number 14
_space_group_name_Hall '-P 2ybc'
_space_group_name_H-M_alt 'P 1 21/c 1'
_atom_sites_solution_hydrogens geom
_atom_sites_solution_primary dual
_atom_sites_solution_secondary difmap
_audit_creation_date 2020-02-27
_audit_creation_method SHELXL-2018/3
_audit_update_record
;
2020-04-27 deposited with the CCDC.	2020-06-09 downloaded from the CCDC.
;
_cell_angle_alpha 90
_cell_angle_beta 109.071(7)
_cell_angle_gamma 90
_cell_formula_units_Z 4
_cell_length_a 8.9142(19)
_cell_length_b 26.172(7)
_cell_length_c 6.8978(18)
_cell_measurement_reflns_used 9897
_cell_measurement_temperature 100(2)
_cell_measurement_theta_max 28.26
_cell_measurement_theta_min 2.42
_cell_volume 1520.9(7)
_computing_cell_refinement 'Saint+ ver. V8.40A (Bruker AXS)'
_computing_data_collection 'APEX2 ver. 2014.9 (Bruker AXS)'
_computing_data_reduction 'Saint+ ver. V8.40A (Bruker AXS)'
_computing_molecular_graphics 'ShelXLe (Huebschle et all, 2011)'
_computing_publication_material 'SHELXL-2018/3 (Sheldrick, 2018)'
_computing_structure_refinement 'SHELXL-2018/3 (Sheldrick, 2018)'
_computing_structure_solution 'SHELXT (Sheldrick, 2014)'
_diffrn_ambient_temperature 100(2)
_diffrn_detector 'CCD area detector (Apex2)'
_diffrn_detector_area_resol_mean 8.333
_diffrn_measured_fraction_theta_full 1.000
_diffrn_measured_fraction_theta_max 0.999
_diffrn_measurement_device_type 'Bruker X8-APEX II'
_diffrn_measurement_method '\f and \w scans'
_diffrn_radiation_monochromator graphite
_diffrn_radiation_type MoK\a
_diffrn_radiation_wavelength 0.71073
_diffrn_reflns_av_R_equivalents 0.0558
_diffrn_reflns_av_unetI/netI 0.0326
_diffrn_reflns_Laue_measured_fraction_full 1.000
_diffrn_reflns_Laue_measured_fraction_max 0.999
_diffrn_reflns_limit_h_max 11
_diffrn_reflns_limit_h_min 0
_diffrn_reflns_limit_k_max 0
_diffrn_reflns_limit_k_min -34
_diffrn_reflns_limit_l_max 8
_diffrn_reflns_limit_l_min -9
_diffrn_reflns_number 3773
_diffrn_reflns_point_group_measured_fraction_full 1.000
_diffrn_reflns_point_group_measured_fraction_max 0.999
_diffrn_reflns_theta_full 25.242
_diffrn_reflns_theta_max 28.280
_diffrn_reflns_theta_min 2.417
_diffrn_source 'rotating-anode (Nonius FR-591)'
_exptl_absorpt_coefficient_mu 3.685
_exptl_absorpt_correction_T_max 0.745685
_exptl_absorpt_correction_T_min 0.500066
_exptl_absorpt_correction_type multi-scan
_exptl_absorpt_process_details 'TwinAbs 2012/ (Bruker AXS)'
_exptl_crystal_colour red
_exptl_crystal_density_diffrn 1.902
_exptl_crystal_description block
_exptl_crystal_F_000 856
_exptl_crystal_recrystallization_method 'Re-crystallisation from solvent: Methanol'
_exptl_crystal_size_max 0.333
_exptl_crystal_size_mid 0.31
_exptl_crystal_size_min 0.206
_refine_diff_density_max 0.507
_refine_diff_density_min -0.419
_refine_diff_density_rms 0.102
_refine_ls_extinction_method none
_refine_ls_goodness_of_fit_ref 1.045
_refine_ls_hydrogen_treatment constr
_refine_ls_matrix_type full
_refine_ls_number_parameters 208
_refine_ls_number_reflns 3773
_refine_ls_number_restraints 0
_refine_ls_restrained_S_all 1.045
_refine_ls_R_factor_all 0.0407
_refine_ls_R_factor_gt 0.0301
_refine_ls_shift/su_max 0.003
_refine_ls_shift/su_mean 0.000
_refine_ls_structure_factor_coef Fsqd
_refine_ls_weighting_details 'w=1/[\s^2^(Fo^2^)+(0.0161P)^2^+1.9991P] where P=(Fo^2^+2Fc^2^)/3'
_refine_ls_weighting_scheme calc
_refine_ls_wR_factor_gt 0.0534
_refine_ls_wR_factor_ref 0.0560
_reflns_Friedel_coverage 0.000
_reflns_number_gt 3241
_reflns_number_total 3773
_reflns_threshold_expression 'I > 2\s(I)'
_cod_data_source_file d0dt01539c2.cif
_cod_data_source_block cmpd_9
_cod_depositor_comments 'Adding full bibliography for 7704700--7704702.cif.'
_cod_original_cell_volume 1521.0(6)
_cod_original_sg_symbol_H-M 'P 21/c'
_cod_database_code 7704701
_shelx_shelxl_version_number 2018/3
_shelx_space_group_comment
;
The symmetry employed for this shelxl refinement is uniquely defined
by the following loop, which should always be used as a source of
symmetry information in preference to the above space-group names.
They are only intended as comments.
;
_shelx_estimated_absorpt_t_min 0.373
_shelx_estimated_absorpt_t_max 0.517

loop_
_space_group_symop_operation_xyz
'x, y, z'
'-x, y+1/2, -z+1/2'
'-x, -y, -z'
'x, -y-1/2, z-1/2'

loop_
_atom_site_label
_atom_site_type_symbol
_atom_site_fract_x
_atom_site_fract_y
_atom_site_fract_z
_atom_site_U_iso_or_equiv
_atom_site_adp_type
_atom_site_occupancy
_atom_site_site_symmetry_order
_atom_site_calc_flag
_atom_site_refinement_flags_posn
_atom_site_refinement_flags_adp
_atom_site_refinement_flags_occupancy
_atom_site_disorder_assembly
_atom_site_disorder_group
Br1 Br 0.26267(3) 0.58013(2) 0.25164(3) 0.01293(6) Uani 1 1 d . . . . .
Mn1 Mn 0.37649(4) 0.61287(2) 0.61517(5) 0.00863(8) Uani 1 1 d . . . . .
Cl1 Cl -0.16402(7) 0.83421(2) 0.38805(9) 0.01536(12) Uani 1 1 d . . . . .
O1 O 0.5083(2) 0.65960(6) 1.0250(3) 0.0174(4) Uani 1 1 d . . . . .
O2 O 0.4709(2) 0.70595(6) 0.4402(3) 0.0196(4) Uani 1 1 d . . . . .
O3 O 0.68836(19) 0.56983(6) 0.6434(3) 0.0182(4) Uani 1 1 d . . . . .
N1 N 0.2977(2) 0.54666(7) 0.7066(3) 0.0100(4) Uani 1 1 d . . . . .
N2 N 0.1506(2) 0.63343(7) 0.6023(3) 0.0085(4) Uani 1 1 d . . . . .
C1 C 0.4561(3) 0.64022(8) 0.8690(4) 0.0117(5) Uani 1 1 d . . . . .
C2 C 0.4303(3) 0.67060(8) 0.5066(4) 0.0124(4) Uani 1 1 d . . . . .
C3 C 0.5663(3) 0.58641(8) 0.6305(3) 0.0121(4) Uani 1 1 d . . . . .
C4 C 0.3744(3) 0.50207(8) 0.7547(3) 0.0130(5) Uani 1 1 d . . . . .
H4 H 0.479953 0.499700 0.751565 0.016 Uiso 1 1 calc R U . . .
C5 C 0.3057(3) 0.45912(8) 0.8092(4) 0.0161(5) Uani 1 1 d . . . . .
H5 H 0.363814 0.428097 0.842139 0.019 Uiso 1 1 calc R U . . .
C6 C 0.1527(3) 0.46166(9) 0.8153(4) 0.0154(5) Uani 1 1 d . . . . .
H6 H 0.104601 0.432700 0.853653 0.019 Uiso 1 1 calc R U . . .
C7 C 0.0709(3) 0.50736(8) 0.7644(3) 0.0127(5) Uani 1 1 d . . . . .
H7 H -0.034884 0.510357 0.766119 0.015 Uiso 1 1 calc R U . . .
C8 C 0.1466(3) 0.54861(8) 0.7108(3) 0.0103(4) Uani 1 1 d . . . . .
C9 C 0.0706(3) 0.59762(8) 0.6521(3) 0.0109(4) Uani 1 1 d . . . . .
H9 H -0.035068 0.603300 0.650352 0.013 Uiso 1 1 calc R U . . .
C10 C 0.0738(3) 0.68184(8) 0.5433(3) 0.0096(4) Uani 1 1 d . . . . .
C11 C -0.0845(3) 0.68433(8) 0.4219(3) 0.0112(4) Uani 1 1 d . . . . .
H11 H -0.142102 0.653837 0.372458 0.013 Uiso 1 1 calc R U . . .
C12 C -0.1584(3) 0.73146(8) 0.3730(3) 0.0121(4) Uani 1 1 d . . . . .
H12 H -0.266966 0.733584 0.290852 0.015 Uiso 1 1 calc R U . . .
C13 C -0.0718(3) 0.77525(8) 0.4455(3) 0.0111(4) Uani 1 1 d . . . . .
C14 C 0.0876(3) 0.77354(8) 0.5641(3) 0.0120(4) Uani 1 1 d . . . . .
H14 H 0.145637 0.804121 0.610672 0.014 Uiso 1 1 calc R U . . .
C15 C 0.1602(3) 0.72627(8) 0.6132(3) 0.0105(4) Uani 1 1 d . . . . .
H15 H 0.268955 0.724202 0.694614 0.013 Uiso 1 1 calc R U . . .

loop_
_atom_site_aniso_label
_atom_site_aniso_U_11
_atom_site_aniso_U_22
_atom_site_aniso_U_33
_atom_site_aniso_U_23
_atom_site_aniso_U_13
_atom_site_aniso_U_12
Br1 0.01258(11) 0.01473(11) 0.01163(12) -0.00250(9) 0.00418(8) -0.00198(8)
Mn1 0.00714(15) 0.00808(15) 0.01079(18) -0.00060(12) 0.00312(13) -0.00026(12)
Cl1 0.0174(3) 0.0117(2) 0.0190(3) 0.0043(2) 0.0087(2) 0.0065(2)
O1 0.0195(9) 0.0191(9) 0.0134(9) -0.0027(7) 0.0054(7) -0.0020(7)
O2 0.0187(9) 0.0154(8) 0.0269(10) 0.0031(7) 0.0104(8) -0.0021(7)
O3 0.0110(8) 0.0178(8) 0.0263(10) -0.0053(7) 0.0068(7) 0.0003(6)
N1 0.0107(9) 0.0099(8) 0.0090(9) -0.0021(7) 0.0027(7) -0.0005(7)
N2 0.0096(9) 0.0085(8) 0.0077(9) -0.0009(7) 0.0030(7) -0.0003(7)
C1 0.0083(10) 0.0092(10) 0.0190(13) 0.0047(9) 0.0064(9) 0.0013(8)
C2 0.0093(10) 0.0139(11) 0.0137(12) -0.0028(9) 0.0033(9) 0.0025(8)
C3 0.0132(11) 0.0092(10) 0.0135(12) -0.0034(8) 0.0037(9) -0.0030(8)
C4 0.0120(11) 0.0131(10) 0.0124(12) -0.0023(9) 0.0021(9) 0.0013(8)
C5 0.0199(12) 0.0094(10) 0.0158(12) 0.0013(9) 0.0015(10) 0.0026(9)
C6 0.0195(12) 0.0123(11) 0.0126(12) 0.0010(9) 0.0025(10) -0.0042(9)
C7 0.0126(11) 0.0139(10) 0.0126(12) 0.0006(9) 0.0052(9) -0.0024(8)
C8 0.0115(10) 0.0098(10) 0.0087(11) -0.0011(8) 0.0023(8) -0.0007(8)
C9 0.0104(10) 0.0112(10) 0.0117(12) -0.0017(8) 0.0042(9) 0.0006(8)
C10 0.0121(10) 0.0095(10) 0.0092(11) 0.0004(8) 0.0064(9) 0.0014(8)
C11 0.0131(11) 0.0125(10) 0.0095(11) -0.0005(8) 0.0057(9) -0.0011(8)
C12 0.0104(10) 0.0172(11) 0.0096(11) 0.0023(9) 0.0045(9) 0.0025(8)
C13 0.0154(11) 0.0092(10) 0.0114(12) 0.0044(8) 0.0080(9) 0.0057(8)
C14 0.0139(11) 0.0108(10) 0.0126(12) -0.0004(8) 0.0063(9) -0.0008(8)
C15 0.0093(10) 0.0131(10) 0.0103(11) -0.0006(8) 0.0047(9) 0.0001(8)

loop_
_atom_type_symbol
_atom_type_description
_atom_type_scat_dispersion_real
_atom_type_scat_dispersion_imag
_atom_type_scat_source
C C 0.0033 0.0016 'International Tables Vol C Tables 4.2.6.8 and 6.1.1.4'
H H 0.0000 0.0000 'International Tables Vol C Tables 4.2.6.8 and 6.1.1.4'
Br Br -0.2901 2.4595 'International Tables Vol C Tables 4.2.6.8 and 6.1.1.4'
Cl Cl 0.1484 0.1585 'International Tables Vol C Tables 4.2.6.8 and 6.1.1.4'
Mn Mn 0.3368 0.7283 'International Tables Vol C Tables 4.2.6.8 and 6.1.1.4'
N N 0.0061 0.0033 'International Tables Vol C Tables 4.2.6.8 and 6.1.1.4'
O O 0.0106 0.0060 'International Tables Vol C Tables 4.2.6.8 and 6.1.1.4'

loop_
_exptl_crystal_face_index_h
_exptl_crystal_face_index_k
_exptl_crystal_face_index_l
_exptl_crystal_face_perp_dist
2.00 -3.00 0.00 0.1130
-2.00 3.00 0.00 0.0470
-2.00 -2.00 3.00 0.1600
2.00 2.00 -3.00 0.1130
1.00 -1.00 -2.00 0.1250
0.00 -1.00 0.00 0.1470
0.00 1.00 0.00 0.1620
-2.00 3.00 3.00 0.1750
1.00 0.00 -1.00 0.1250
-1.00 -3.00 0.00 0.0800
1.00 3.00 0.00 0.1340
-1.00 1.00 3.00 0.1670
2.00 3.00 0.00 0.1120
-2.00 -3.00 0.00 0.0580
-1.00 -1.00 3.00 0.1600
3.00 2.00 0.00 0.1030
-3.00 -1.00 0.00 0.0370
-1.00 3.00 1.00 0.1700

loop_
_geom_angle_atom_site_label_1
_geom_angle_atom_site_label_2
_geom_angle_atom_site_label_3
_geom_angle
_geom_angle_site_symmetry_1
_geom_angle_site_symmetry_3
_geom_angle_publ_flag
C3 Mn1 C1 91.81(10) . . ?
C3 Mn1 C2 88.54(10) . . ?
C1 Mn1 C2 89.83(10) . . ?
C3 Mn1 N1 93.84(9) . . ?
C1 Mn1 N1 95.88(9) . . ?
C2 Mn1 N1 173.73(9) . . ?
C3 Mn1 N2 172.45(9) . . ?
C1 Mn1 N2 90.41(8) . . ?
C2 Mn1 N2 98.68(8) . . ?
N1 Mn1 N2 78.76(7) . . ?
C3 Mn1 Br1 89.58(7) . . ?
C1 Mn1 Br1 176.50(7) . . ?
C2 Mn1 Br1 86.99(7) . . ?
N1 Mn1 Br1 87.23(5) . . ?
N2 Mn1 Br1 88.61(5) . . ?
C4 N1 C8 117.25(19) . . ?
C4 N1 Mn1 128.02(16) . . ?
C8 N1 Mn1 114.69(14) . . ?
C9 N2 C10 117.62(18) . . ?
C9 N2 Mn1 114.61(15) . . ?
C10 N2 Mn1 127.77(14) . . ?
O1 C1 Mn1 176.6(2) . . ?
O2 C2 Mn1 176.8(2) . . ?
O3 C3 Mn1 178.9(2) . . ?
N1 C4 C5 122.5(2) . . ?
N1 C4 H4 118.7 . . ?
C5 C4 H4 118.7 . . ?
C6 C5 C4 119.8(2) . . ?
C6 C5 H5 120.1 . . ?
C4 C5 H5 120.1 . . ?
C5 C6 C7 118.5(2) . . ?
C5 C6 H6 120.7 . . ?
C7 C6 H6 120.7 . . ?
C6 C7 C8 118.6(2) . . ?
C6 C7 H7 120.7 . . ?
C8 C7 H7 120.7 . . ?
N1 C8 C7 123.3(2) . . ?
N1 C8 C9 113.88(19) . . ?
C7 C8 C9 122.8(2) . . ?
N2 C9 C8 118.1(2) . . ?
N2 C9 H9 121.0 . . ?
C8 C9 H9 121.0 . . ?
C11 C10 C15 120.6(2) . . ?
C11 C10 N2 120.63(19) . . ?
C15 C10 N2 118.78(19) . . ?
C12 C11 C10 119.8(2) . . ?
C12 C11 H11 120.1 . . ?
C10 C11 H11 120.1 . . ?
C13 C12 C11 119.0(2) . . ?
C13 C12 H12 120.5 . . ?
C11 C12 H12 120.5 . . ?
C12 C13 C14 122.0(2) . . ?
C12 C13 Cl1 119.27(17) . . ?
C14 C13 Cl1 118.75(17) . . ?
C15 C14 C13 118.6(2) . . ?
C15 C14 H14 120.7 . . ?
C13 C14 H14 120.7 . . ?
C14 C15 C10 120.0(2) . . ?
C14 C15 H15 120.0 . . ?
C10 C15 H15 120.0 . . ?

loop_
_geom_bond_atom_site_label_1
_geom_bond_atom_site_label_2
_geom_bond_distance
_geom_bond_site_symmetry_2
_geom_bond_publ_flag
Br1 Mn1 2.5276(7) . ?
Mn1 C3 1.799(2) . ?
Mn1 C1 1.808(2) . ?
Mn1 C2 1.819(2) . ?
Mn1 N1 2.0455(19) . ?
Mn1 N2 2.0582(18) . ?
Cl1 C13 1.733(2) . ?
O1 C1 1.142(3) . ?
O2 C2 1.143(3) . ?
O3 C3 1.147(3) . ?
N1 C4 1.338(3) . ?
N1 C8 1.358(3) . ?
N2 C9 1.290(3) . ?
N2 C10 1.434(3) . ?
C4 C5 1.390(3) . ?
C4 H4 0.9500 . ?
C5 C6 1.379(3) . ?
C5 H5 0.9500 . ?
C6 C7 1.385(3) . ?
C6 H6 0.9500 . ?
C7 C8 1.386(3) . ?
C7 H7 0.9500 . ?
C8 C9 1.445(3) . ?
C9 H9 0.9500 . ?
C10 C11 1.387(3) . ?
C10 C15 1.391(3) . ?
C11 C12 1.387(3) . ?
C11 H11 0.9500 . ?
C12 C13 1.381(3) . ?
C12 H12 0.9500 . ?
C13 C14 1.390(3) . ?
C14 C15 1.386(3) . ?
C14 H14 0.9500 . ?
C15 H15 0.9500 . ?

loop_
_geom_torsion_atom_site_label_1
_geom_torsion_atom_site_label_2
_geom_torsion_atom_site_label_3
_geom_torsion_atom_site_label_4
_geom_torsion
_geom_torsion_site_symmetry_1
_geom_torsion_site_symmetry_2
_geom_torsion_site_symmetry_3
_geom_torsion_site_symmetry_4
_geom_torsion_publ_flag
C8 N1 C4 C5 -0.6(3) . . . . ?
Mn1 N1 C4 C5 -178.03(17) . . . . ?
N1 C4 C5 C6 -0.1(4) . . . . ?
C4 C5 C6 C7 0.6(3) . . . . ?
C5 C6 C7 C8 -0.4(3) . . . . ?
C4 N1 C8 C7 0.9(3) . . . . ?
Mn1 N1 C8 C7 178.62(17) . . . . ?
C4 N1 C8 C9 -178.56(19) . . . . ?
Mn1 N1 C8 C9 -0.8(2) . . . . ?
C6 C7 C8 N1 -0.4(3) . . . . ?
C6 C7 C8 C9 179.0(2) . . . . ?
C10 N2 C9 C8 179.68(19) . . . . ?
Mn1 N2 C9 C8 0.3(3) . . . . ?
N1 C8 C9 N2 0.3(3) . . . . ?
C7 C8 C9 N2 -179.1(2) . . . . ?
C9 N2 C10 C11 -40.1(3) . . . . ?
Mn1 N2 C10 C11 139.13(18) . . . . ?
C9 N2 C10 C15 138.6(2) . . . . ?
Mn1 N2 C10 C15 -42.1(3) . . . . ?
C15 C10 C11 C12 -1.3(3) . . . . ?
N2 C10 C11 C12 177.5(2) . . . . ?
C10 C11 C12 C13 0.5(3) . . . . ?
C11 C12 C13 C14 0.7(3) . . . . ?
C11 C12 C13 Cl1 -179.08(17) . . . . ?
C12 C13 C14 C15 -1.0(3) . . . . ?
Cl1 C13 C14 C15 178.72(17) . . . . ?
C13 C14 C15 C10 0.2(3) . . . . ?
C11 C10 C15 C14 0.9(3) . . . . ?
N2 C10 C15 C14 -177.9(2) . . . . ?
